data_7213585
loop_
_publ_author_name
'Smith, Tiffany M.'
'Perkins, Kathryn'
'Symester, Diona'
'Freund, Steve R.'
'Vargas, Jose'
'Spinu, Leonard'
'Zubieta, Jon'

_publ_section_title
;
 Solid state coordination chemistry of oxomolybdenum--organodiphosphonate
 materials: consequences of introducing xylyldiphosphonate components
;
_journal_issue 2
_journal_name_full CrystEngComm
_journal_page_first 191
_journal_paper_doi 10.1039/c3ce41728j
_journal_volume 16
_journal_year 2014
_chemical_formula_moiety 'C20 H20 Mo2 N3 Ni O13 P2, 2 (H2 O)'
_chemical_formula_sum 'C20 H24 Mo2 N3 Ni O15 P2'
_chemical_formula_weight 858.95
_chemical_name_systematic
;
 ?
;
_space_group_crystal_system monoclinic
_space_group_IT_number 15
_space_group_name_Hall '-C 2yc'
_space_group_name_H-M_alt 'C 1 2/c 1'
_symmetry_space_group_name_Hall '-C 2yc'
_symmetry_space_group_name_H-M 'C 1 2/c 1'
_atom_sites_solution_hydrogens mixed
_audit_creation_method SHELXL-2013
_cell_angle_alpha 90
_cell_angle_beta 112.140(4)
_cell_angle_gamma 90
_cell_formula_units_Z 8
_cell_length_a 24.135(4)
_cell_length_b 11.8418(18)
_cell_length_c 20.308(3)
_cell_measurement_reflns_used 1223
_cell_measurement_temperature 90(2)
_cell_measurement_theta_max 30.0137
_cell_measurement_theta_min 1.8381
_cell_volume 5376.1(15)
_computing_cell_refinement 'SAINT V8.30C (Bruker AXS Inc., 2013)'
_computing_data_collection 'Bruker APEX2 (Bruker, 2011)'
_computing_data_reduction 'SAINT V8.30C (Bruker AXS Inc., 2013)'
_computing_molecular_graphics 'CrystalMaker (Palmer, 2010)'
_computing_publication_material 'Bruker SHELXTL (Bruker, 2011)'
_computing_structure_refinement 'SHELXL-2013 (Sheldrick, 2013)'
_computing_structure_solution 'SHELXL-2013 (Sheldrick, 2013)'
_diffrn_ambient_temperature 90(2)
_diffrn_measured_fraction_theta_full 1.000
_diffrn_measured_fraction_theta_max 1.000
_diffrn_measurement_device_type 'Bruker APEX-II CCD'
_diffrn_measurement_method '\f and \w scans'
_diffrn_radiation_monochromator graphite
_diffrn_radiation_source 'fine-focus sealed tube'
_diffrn_radiation_type MoK\a
_diffrn_radiation_wavelength 0.71073
_diffrn_reflns_av_R_equivalents 0.1092
_diffrn_reflns_av_unetI/netI 0.0660
_diffrn_reflns_Laue_measured_fraction_full 1.000
_diffrn_reflns_Laue_measured_fraction_max 1.000
_diffrn_reflns_limit_h_max 29
_diffrn_reflns_limit_h_min -30
_diffrn_reflns_limit_k_max 14
_diffrn_reflns_limit_k_min -13
_diffrn_reflns_limit_l_max 25
_diffrn_reflns_limit_l_min -25
_diffrn_reflns_number 20391
_diffrn_reflns_point_group_measured_fraction_full 1.000
_diffrn_reflns_point_group_measured_fraction_max 1.000
_diffrn_reflns_theta_full 25.242
_diffrn_reflns_theta_max 26.361
_diffrn_reflns_theta_min 1.822
_exptl_absorpt_coefficient_mu 1.813
_exptl_absorpt_correction_T_max 0.81
_exptl_absorpt_correction_T_min 0.72
_exptl_absorpt_correction_type multi-scan
_exptl_absorpt_process_details 'SADABS V2012/1 (Bruker AXS Inc.)'
_exptl_crystal_colour green
_exptl_crystal_density_diffrn 2.122
_exptl_crystal_density_meas 2.07(2)
_exptl_crystal_density_method flotation
_exptl_crystal_description block
_exptl_crystal_F_000 3416
_exptl_crystal_size_max 0.192
_exptl_crystal_size_mid 0.183
_exptl_crystal_size_min 0.125
_refine_diff_density_max 2.114
_refine_diff_density_min -1.279
_refine_diff_density_rms 0.187
_refine_ls_extinction_method none
_refine_ls_goodness_of_fit_ref 1.023
_refine_ls_hydrogen_treatment mixed
_refine_ls_matrix_type full
_refine_ls_number_parameters 416
_refine_ls_number_reflns 5490
_refine_ls_number_restraints 127
_refine_ls_restrained_S_all 1.012
_refine_ls_R_factor_all 0.0508
_refine_ls_R_factor_gt 0.0428
_refine_ls_shift/su_max 0.001
_refine_ls_shift/su_mean 0.000
_refine_ls_structure_factor_coef Fsqd
_refine_ls_weighting_details
;
 w=1/[\s^2^(Fo^2^)+(0.0766P)^2^]
 where P=(Fo^2^+2Fc^2^)/3
;
_refine_ls_weighting_scheme calc
_refine_ls_wR_factor_gt 0.1143
_refine_ls_wR_factor_ref 0.1189
_reflns_Friedel_coverage 0.000
_reflns_number_gt 4573
_reflns_number_total 5490
_reflns_threshold_expression 'I > 2\s(I)'
_cod_data_source_file c3ce41728j.txt
_cod_data_source_block compound10
_cod_original_cell_volume 5376.0(14)
_cod_database_code 7213585
_shelx_space_group_comment
;
The symmetry employed for this shelxl refinement is uniquely defined
by the following loop, which should always be used as a source of
symmetry information in preference to the above space-group names.
They are only intended as comments.
;
_shelx_estimated_absorpt_t_min 0.722
_shelx_estimated_absorpt_t_max 0.805
_shelxl_version_number 2013-2

loop_
_space_group_symop_operation_xyz
'x, y, z'
'-x, y, -z+1/2'
'x+1/2, y+1/2, z'
'-x+1/2, y+1/2, -z+1/2'
'-x, -y, -z'
'x, -y, z-1/2'
'-x+1/2, -y+1/2, -z'
'x+1/2, -y+1/2, z-1/2'

loop_
_atom_site_label
_atom_site_type_symbol
_atom_site_fract_x
_atom_site_fract_y
_atom_site_fract_z
_atom_site_U_iso_or_equiv
_atom_site_adp_type
_atom_site_occupancy
_atom_site_site_symmetry_order
_atom_site_calc_flag
_atom_site_refinement_flags_posn
_atom_site_refinement_flags_adp
_atom_site_refinement_flags_occupancy
_atom_site_disorder_assembly
_atom_site_disorder_group
Mo1 Mo 0.29382(2) 1.30454(3) 0.65747(2) 0.01032(12) Uani 1 1 d . U . . .
Mo2 Mo 0.34786(2) 1.09466(3) 0.58809(2) 0.00955(12) Uani 1 1 d . U . . .
Ni1 Ni 0.41055(2) 0.98536(4) 0.34326(3) 0.01109(15) Uani 1 1 d . U . . .
P1 P 0.31253(5) 1.00557(9) 0.42012(5) 0.0099(2) Uani 1 1 d . U . . .
P2 P 0.30859(4) 0.34317(9) 0.50230(5) 0.0093(2) Uani 1 1 d . U . . .
O1 O 0.26518(13) 1.2121(3) 0.70207(15) 0.0140(6) Uani 1 1 d . U . . .
O2 O 0.33311(13) 1.3993(3) 0.71987(16) 0.0167(6) Uani 1 1 d . U . . .
O3 O 0.35815(12) 1.2127(2) 0.65542(15) 0.0123(6) Uani 1 1 d . U . . .
O4 O 0.33139(13) 0.9889(2) 0.63489(15) 0.0135(6) Uani 1 1 d . U . . .
O5 O 0.42151(13) 1.0709(3) 0.60311(15) 0.0163(6) Uani 1 1 d . U . . .
O6 O 0.31542(12) 1.0109(2) 0.49724(15) 0.0111(6) Uani 1 1 d . U . . .
O7 O 0.28484(12) 1.1152(2) 0.38010(15) 0.0127(6) Uani 1 1 d . U . . .
O8 O 0.37382(13) 0.9857(3) 0.41763(15) 0.0149(6) Uani 1 1 d . U . . .
O9 O 0.49105(14) 1.0209(3) 0.42905(17) 0.0191(7) Uani 1 1 d D U . . .
H9C H 0.5235(15) 0.993(4) 0.429(3) 0.023 Uiso 1 1 d D U . . .
H9D H 0.507(2) 1.085(3) 0.436(3) 0.023 Uiso 1 1 d D U . . .
O10 O 0.32710(13) 0.9728(3) 0.26460(15) 0.0136(6) Uani 1 1 d D U . . .
H10C H 0.327(2) 0.998(4) 0.2271(17) 0.016 Uiso 1 1 d D U . . .
H10D H 0.318(2) 0.9047(19) 0.260(3) 0.016 Uiso 1 1 d D U . . .
O11 O 0.34434(12) 0.2332(2) 0.51646(14) 0.0117(6) Uani 1 1 d . U . . .
O12 O 0.24699(12) 0.3314(2) 0.44097(15) 0.0119(6) Uani 1 1 d . U . . .
O13 O 0.30331(12) 0.3894(2) 0.56995(15) 0.0117(6) Uani 1 1 d . U . . .
O90A O 0.5219(4) 0.3310(18) 0.4188(5) 0.034(4) Uani 0.46(3) 1 d . . P A 1
O90B O 0.5260(3) 0.2571(17) 0.4248(4) 0.034(4) Uani 0.54(3) 1 d . . P A 2
O91 O 0.44584(17) 0.2140(3) 0.48178(19) 0.0309(8) Uani 1 1 d D . . . .
H91A H 0.440(3) 0.148(3) 0.465(3) 0.037 Uiso 1 1 d D U . . .
H91B H 0.4145(17) 0.225(5) 0.491(3) 0.037 Uiso 1 1 d D U . . .
N1 N 0.40703(15) 1.1559(3) 0.30806(18) 0.0124(7) Uani 1 1 d . U . . .
N2 N 0.45981(15) 0.9784(3) 0.28027(17) 0.0112(7) Uani 1 1 d . U . . .
N3 N 0.43362(16) 0.8129(3) 0.34675(18) 0.0131(7) Uani 1 1 d . U . . .
C1 C 0.37146(18) 1.2380(4) 0.3139(2) 0.0141(8) Uani 1 1 d . U . . .
H1 H 0.3493 1.2259 0.3433 0.017 Uiso 1 1 calc R U . . .
C2 C 0.36545(19) 1.3412(4) 0.2785(2) 0.0176(9) Uani 1 1 d . U . . .
H2 H 0.3415 1.3997 0.2860 0.021 Uiso 1 1 calc R U . . .
C3 C 0.39458(19) 1.3568(4) 0.2327(2) 0.0173(9) Uani 1 1 d . U . . .
H3 H 0.3899 1.4253 0.2068 0.021 Uiso 1 1 calc R U . . .
C4 C 0.43100(18) 1.2712(4) 0.2247(2) 0.0142(8) Uani 1 1 d . U . . .
H4 H 0.4508 1.2795 0.1924 0.017 Uiso 1 1 calc R U . . .
C5 C 0.43791(18) 1.1736(4) 0.2646(2) 0.0120(8) Uani 1 1 d . U . . .
C6 C 0.47557(18) 1.0773(4) 0.2602(2) 0.0125(8) Uani 1 1 d . U . . .
C7 C 0.48297(17) 0.8788(4) 0.2720(2) 0.0114(8) Uani 1 1 d . U . . .
C8 C 0.47266(18) 0.7857(4) 0.3149(2) 0.0118(8) Uani 1 1 d . U . . .
C9 C 0.50332(19) 0.6843(4) 0.3273(2) 0.0154(9) Uani 1 1 d . U . . .
H9 H 0.5329 0.6706 0.3079 0.018 Uiso 1 1 calc R U . . .
C10 C 0.49036(19) 0.6018(4) 0.3689(2) 0.0162(9) Uani 1 1 d . U . . .
H10 H 0.5104 0.5311 0.3776 0.019 Uiso 1 1 calc R U . . .
C11 C 0.44763(19) 0.6262(4) 0.3969(2) 0.0179(9) Uani 1 1 d . U . . .
H11 H 0.4359 0.5705 0.4227 0.021 Uiso 1 1 calc R U . . .
C12 C 0.42214(19) 0.7322(4) 0.3868(2) 0.0171(9) Uani 1 1 d . U . . .
H12 H 0.3951 0.7493 0.4093 0.020 Uiso 1 1 calc R U . . .
C13 C 0.26080(19) 0.8930(3) 0.3809(2) 0.0138(8) Uani 1 1 d . U . . .
H13A H 0.2239 0.9074 0.3899 0.017 Uiso 1 1 calc R U . . .
H13B H 0.2500 0.8951 0.3288 0.017 Uiso 1 1 calc R U . . .
C14 C 0.28288(18) 0.7747(4) 0.4072(2) 0.0129(8) Uani 1 1 d . U . . .
C15 C 0.27577(19) 0.6896(3) 0.3584(2) 0.0137(8) Uani 1 1 d . U . . .
H15 H 0.2557 0.7053 0.3092 0.016 Uiso 1 1 calc R U . . .
C16 C 0.31031(18) 0.7487(4) 0.4796(2) 0.0145(8) Uani 1 1 d . U . . .
H16 H 0.3143 0.8053 0.5142 0.017 Uiso 1 1 calc R U . . .
C17 C 0.29733(19) 0.5813(4) 0.3796(2) 0.0143(8) Uani 1 1 d . U . . .
H17 H 0.2920 0.5244 0.3448 0.017 Uiso 1 1 calc R U . . .
C18 C 0.33165(19) 0.6410(4) 0.5008(2) 0.0151(8) Uani 1 1 d . U . . .
H18 H 0.3501 0.6246 0.5501 0.018 Uiso 1 1 calc R U . . .
C19 C 0.32661(18) 0.5555(4) 0.4512(2) 0.0140(8) Uani 1 1 d . U . . .
C20 C 0.35330(18) 0.4403(4) 0.4745(2) 0.0130(8) Uani 1 1 d . U . . .
H20A H 0.3923 0.4500 0.5144 0.016 Uiso 1 1 calc R U . . .
H20B H 0.3614 0.4054 0.4347 0.016 Uiso 1 1 calc R U . . .

loop_
_atom_site_aniso_label
_atom_site_aniso_U_11
_atom_site_aniso_U_22
_atom_site_aniso_U_33
_atom_site_aniso_U_23
_atom_site_aniso_U_13
_atom_site_aniso_U_12
Mo1 0.0149(2) 0.0137(2) 0.00270(18) 0.00007(13) 0.00368(14) 0.00099(13)
Mo2 0.0127(2) 0.0136(2) 0.00254(19) 0.00088(13) 0.00304(14) 0.00148(13)
Ni1 0.0139(3) 0.0155(3) 0.0046(3) -0.0005(2) 0.0043(2) 0.0010(2)
P1 0.0144(5) 0.0134(5) 0.0031(5) 0.0003(4) 0.0045(4) 0.0016(4)
P2 0.0138(5) 0.0116(5) 0.0022(5) 0.0006(4) 0.0025(4) 0.0006(4)
O1 0.0192(15) 0.0189(15) 0.0057(14) 0.0016(11) 0.0069(12) 0.0028(12)
O2 0.0215(16) 0.0187(16) 0.0085(15) -0.0058(12) 0.0042(12) 0.0001(12)
O3 0.0141(14) 0.0168(15) 0.0055(13) -0.0005(11) 0.0030(11) 0.0019(11)
O4 0.0212(15) 0.0165(15) 0.0039(13) -0.0004(11) 0.0061(12) 0.0008(12)
O5 0.0165(15) 0.0237(17) 0.0079(14) 0.0004(12) 0.0037(12) 0.0038(12)
O6 0.0153(14) 0.0140(15) 0.0040(13) 0.0002(10) 0.0036(11) 0.0014(11)
O7 0.0148(14) 0.0157(15) 0.0088(14) 0.0018(12) 0.0056(12) 0.0016(11)
O8 0.0182(15) 0.0226(16) 0.0042(13) 0.0041(12) 0.0047(12) 0.0064(12)
O9 0.0176(15) 0.0250(17) 0.0098(15) -0.0016(13) -0.0006(12) 0.0065(13)
O10 0.0176(14) 0.0190(16) 0.0039(14) -0.0008(12) 0.0037(12) -0.0025(12)
O11 0.0158(14) 0.0151(14) 0.0053(13) 0.0012(11) 0.0052(11) -0.0006(11)
O12 0.0132(14) 0.0175(15) 0.0044(13) -0.0015(11) 0.0029(11) -0.0018(11)
O13 0.0157(14) 0.0156(15) 0.0039(13) 0.0005(11) 0.0039(11) -0.0006(11)
O90A 0.041(5) 0.036(11) 0.023(5) 0.007(4) 0.008(4) 0.000(5)
O90B 0.034(4) 0.055(12) 0.015(4) -0.002(4) 0.011(3) -0.005(4)
O91 0.033(2) 0.042(2) 0.0196(18) -0.0040(16) 0.0124(16) 0.0107(18)
N1 0.0126(16) 0.0161(17) 0.0081(17) -0.0028(14) 0.0035(13) -0.0017(13)
N2 0.0127(16) 0.0160(17) 0.0033(15) -0.0005(13) 0.0013(13) -0.0011(13)
N3 0.0180(17) 0.0196(18) 0.0018(16) 0.0003(13) 0.0037(13) -0.0006(14)
C1 0.0148(19) 0.017(2) 0.011(2) -0.0019(17) 0.0060(16) 0.0009(16)
C2 0.015(2) 0.020(2) 0.017(2) -0.0005(18) 0.0050(17) 0.0022(17)
C3 0.019(2) 0.016(2) 0.015(2) 0.0016(17) 0.0049(17) 0.0013(17)
C4 0.015(2) 0.018(2) 0.010(2) -0.0014(16) 0.0049(16) -0.0008(16)
C5 0.0114(18) 0.016(2) 0.0056(19) -0.0021(15) -0.0003(15) -0.0008(15)
C6 0.017(2) 0.016(2) 0.0026(18) 0.0007(15) 0.0018(16) -0.0014(16)
C7 0.0082(18) 0.016(2) 0.0058(18) -0.0007(16) -0.0019(15) -0.0022(15)
C8 0.0156(19) 0.015(2) 0.0051(18) 0.0012(16) 0.0048(15) -0.0009(16)
C9 0.019(2) 0.016(2) 0.013(2) -0.0019(17) 0.0081(17) -0.0012(16)
C10 0.020(2) 0.019(2) 0.011(2) 0.0010(17) 0.0075(17) -0.0008(17)
C11 0.021(2) 0.022(2) 0.012(2) 0.0036(18) 0.0082(18) -0.0008(18)
C12 0.019(2) 0.024(2) 0.010(2) 0.0055(18) 0.0076(17) 0.0010(18)
C13 0.017(2) 0.016(2) 0.0075(19) -0.0032(16) 0.0036(16) -0.0024(16)
C14 0.0124(19) 0.016(2) 0.0106(19) 0.0016(16) 0.0052(16) 0.0026(16)
C15 0.017(2) 0.019(2) 0.0048(18) -0.0007(15) 0.0039(16) -0.0019(16)
C16 0.020(2) 0.017(2) 0.0074(19) -0.0019(16) 0.0061(16) -0.0014(17)
C17 0.020(2) 0.016(2) 0.0070(19) -0.0037(16) 0.0058(16) -0.0037(16)
C18 0.019(2) 0.020(2) 0.0050(19) -0.0014(16) 0.0032(16) -0.0026(17)
C19 0.015(2) 0.018(2) 0.011(2) 0.0011(16) 0.0075(16) -0.0019(16)
C20 0.0132(19) 0.015(2) 0.013(2) 0.0018(16) 0.0079(16) -0.0003(16)

loop_
_atom_type_symbol
_atom_type_description
_atom_type_scat_dispersion_real
_atom_type_scat_dispersion_imag
_atom_type_scat_source
C C 0.0033 0.0016 'International Tables Vol C Tables 4.2.6.8 and 6.1.1.4'
H H 0.0000 0.0000 'International Tables Vol C Tables 4.2.6.8 and 6.1.1.4'
N N 0.0061 0.0033 'International Tables Vol C Tables 4.2.6.8 and 6.1.1.4'
O O 0.0106 0.0060 'International Tables Vol C Tables 4.2.6.8 and 6.1.1.4'
P P 0.1023 0.0942 'International Tables Vol C Tables 4.2.6.8 and 6.1.1.4'
Ni Ni 0.3393 1.1124 'International Tables Vol C Tables 4.2.6.8 and 6.1.1.4'
Mo Mo -1.6832 0.6857 'International Tables Vol C Tables 4.2.6.8 and 6.1.1.4'

loop_
_geom_angle_atom_site_label_1
_geom_angle_atom_site_label_2
_geom_angle_atom_site_label_3
_geom_angle
_geom_angle_site_symmetry_1
_geom_angle_site_symmetry_3
O2 Mo1 O1 104.51(14) . .
O2 Mo1 O3 99.41(14) . .
O1 Mo1 O3 98.07(13) . .
O2 Mo1 O7 98.87(13) . 7_576
O1 Mo1 O7 89.49(13) . 7_576
O3 Mo1 O7 157.76(12) . 7_576
O2 Mo1 O13 96.08(13) . 1_565
O1 Mo1 O13 158.43(13) . 1_565
O3 Mo1 O13 84.62(12) . 1_565
O7 Mo1 O13 80.94(11) 7_576 1_565
O2 Mo1 O12 168.90(12) . 7_566
O1 Mo1 O12 83.96(12) . 7_566
O3 Mo1 O12 71.93(11) . 7_566
O7 Mo1 O12 88.23(11) 7_576 7_566
O13 Mo1 O12 76.52(10) 1_565 7_566
O4 Mo2 O5 102.96(14) . .
O4 Mo2 O3 97.67(13) . .
O5 Mo2 O3 98.48(13) . .
O4 Mo2 O6 93.33(13) . .
O5 Mo2 O6 95.92(13) . .
O3 Mo2 O6 159.42(12) . .
O4 Mo2 O11 165.47(12) . 1_565
O5 Mo2 O11 91.13(13) . 1_565
O3 Mo2 O11 83.57(12) . 1_565
O6 Mo2 O11 81.51(11) . 1_565
O4 Mo2 O12 90.23(12) . 7_566
O5 Mo2 O12 166.29(13) . 7_566
O3 Mo2 O12 75.74(11) . 7_566
O6 Mo2 O12 86.91(11) . 7_566
O11 Mo2 O12 75.98(10) 1_565 7_566
O8 Ni1 N2 171.20(13) . .
O8 Ni1 O10 90.21(12) . .
N2 Ni1 O10 98.12(12) . .
O8 Ni1 O9 84.78(12) . .
N2 Ni1 O9 87.31(13) . .
O10 Ni1 O9 171.09(13) . .
O8 Ni1 N3 99.29(13) . .
N2 Ni1 N3 76.95(14) . .
O10 Ni1 N3 97.18(13) . .
O9 Ni1 N3 90.91(13) . .
O8 Ni1 N1 106.00(13) . .
N2 Ni1 N1 77.79(14) . .
O10 Ni1 N1 84.52(13) . .
O9 Ni1 N1 89.77(13) . .
N3 Ni1 N1 154.66(13) . .
O8 P1 O6 111.62(16) . .
O8 P1 O7 110.30(16) . .
O6 P1 O7 110.19(16) . .
O8 P1 C13 113.21(19) . .
O6 P1 C13 103.78(18) . .
O7 P1 C13 107.49(18) . .
O13 P2 O11 111.63(16) . .
O13 P2 O12 112.09(16) . .
O11 P2 O12 112.23(16) . .
O13 P2 C20 108.35(18) . .
O11 P2 C20 103.87(17) . .
O12 P2 C20 108.21(18) . .
Mo2 O3 Mo1 123.14(15) . .
P1 O6 Mo2 144.89(18) . .
P1 O7 Mo1 139.54(18) . 7_576
P1 O8 Ni1 137.19(18) . .
Ni1 O9 H9C 119(4) . .
Ni1 O9 H9D 123(4) . .
H9C O9 H9D 89(5) . .
Ni1 O10 H10C 110(4) . .
Ni1 O10 H10D 108(4) . .
H10C O10 H10D 110(5) . .
P2 O11 Mo2 130.26(16) . 1_545
P2 O12 Mo2 137.04(17) . 7_566
P2 O12 Mo1 133.00(16) . 7_566
Mo2 O12 Mo1 89.19(9) 7_566 7_566
P2 O13 Mo1 130.80(17) . 1_545
H91A O91 H91B 102(6) . .
C1 N1 C5 118.2(4) . .
C1 N1 Ni1 127.3(3) . .
C5 N1 Ni1 113.5(3) . .
C6 N2 C7 123.3(4) . .
C6 N2 Ni1 116.9(3) . .
C7 N2 Ni1 118.7(3) . .
C12 N3 C8 117.0(4) . .
C12 N3 Ni1 126.4(3) . .
C8 N3 Ni1 115.6(3) . .
N1 C1 C2 122.5(4) . .
N1 C1 H1 118.7 . .
C2 C1 H1 118.7 . .
C3 C2 C1 119.1(4) . .
C3 C2 H2 120.5 . .
C1 C2 H2 120.5 . .
C2 C3 C4 119.3(4) . .
C2 C3 H3 120.4 . .
C4 C3 H3 120.4 . .
C5 C4 C3 118.8(4) . .
C5 C4 H4 120.6 . .
C3 C4 H4 120.6 . .
N1 C5 C4 122.0(4) . .
N1 C5 C6 114.6(4) . .
C4 C5 C6 123.3(4) . .
N2 C6 C6 117.4(2) . 2_655
N2 C6 C5 113.8(4) . .
C6 C6 C5 128.8(2) 2_655 .
N2 C7 C7 116.4(2) . 2_655
N2 C7 C8 114.2(3) . .
C7 C7 C8 129.3(2) 2_655 .
N3 C8 C9 122.3(4) . .
N3 C8 C7 113.6(4) . .
C9 C8 C7 123.8(4) . .
C8 C9 C10 119.3(4) . .
C8 C9 H9 120.3 . .
C10 C9 H9 120.3 . .
C11 C10 C9 118.2(4) . .
C11 C10 H10 120.9 . .
C9 C10 H10 120.9 . .
C12 C11 C10 119.4(4) . .
C12 C11 H11 120.3 . .
C10 C11 H11 120.3 . .
N3 C12 C11 123.5(4) . .
N3 C12 H12 118.3 . .
C11 C12 H12 118.3 . .
C14 C13 P1 115.8(3) . .
C14 C13 H13A 108.3 . .
P1 C13 H13A 108.3 . .
C14 C13 H13B 108.3 . .
P1 C13 H13B 108.3 . .
H13A C13 H13B 107.4 . .
C15 C14 C16 118.4(4) . .
C15 C14 C13 119.3(4) . .
C16 C14 C13 122.3(4) . .
C14 C15 C17 121.4(4) . .
C14 C15 H15 119.3 . .
C17 C15 H15 119.3 . .
C18 C16 C14 120.3(4) . .
C18 C16 H16 119.9 . .
C14 C16 H16 119.9 . .
C19 C17 C15 120.7(4) . .
C19 C17 H17 119.6 . .
C15 C17 H17 119.6 . .
C16 C18 C19 121.4(4) . .
C16 C18 H18 119.3 . .
C19 C18 H18 119.3 . .
C17 C19 C18 117.7(4) . .
C17 C19 C20 121.1(4) . .
C18 C19 C20 121.1(4) . .
C19 C20 P2 116.1(3) . .
C19 C20 H20A 108.3 . .
P2 C20 H20A 108.3 . .
C19 C20 H20B 108.3 . .
P2 C20 H20B 108.3 . .
H20A C20 H20B 107.4 . .

loop_
_geom_bond_atom_site_label_1
_geom_bond_atom_site_label_2
_geom_bond_distance
_geom_bond_site_symmetry_2
Mo1 O2 1.691(3) .
Mo1 O1 1.723(3) .
Mo1 O3 1.909(3) .
Mo1 O7 1.999(3) 7_576
Mo1 O13 2.128(3) 1_565
Mo1 O12 2.464(3) 7_566
Mo2 O4 1.707(3) .
Mo2 O5 1.710(3) .
Mo2 O3 1.905(3) .
Mo2 O6 1.978(3) .
Mo2 O11 2.173(3) 1_565
Mo2 O12 2.310(3) 7_566
Ni1 O8 2.019(3) .
Ni1 N2 2.050(3) .
Ni1 O10 2.051(3) .
Ni1 O9 2.106(3) .
Ni1 N3 2.111(4) .
Ni1 N1 2.133(4) .
P1 O8 1.517(3) .
P1 O6 1.542(3) .
P1 O7 1.544(3) .
P1 C13 1.794(4) .
P2 O13 1.528(3) .
P2 O11 1.528(3) .
P2 O12 1.544(3) .
P2 C20 1.806(4) .
O7 Mo1 1.999(3) 7_576
O9 H9C 0.85(2) .
O9 H9D 0.84(2) .
O10 H10C 0.82(2) .
O10 H10D 0.83(2) .
O11 Mo2 2.173(3) 1_545
O12 Mo2 2.310(3) 7_566
O12 Mo1 2.465(3) 7_566
O13 Mo1 2.128(3) 1_545
O91 H91A 0.85(2) .
O91 H91B 0.86(2) .
N1 C1 1.332(5) .
N1 C5 1.370(5) .
N2 C6 1.342(5) .
N2 C7 1.342(5) .
N3 C12 1.350(5) .
N3 C8 1.368(5) .
C1 C2 1.398(6) .
C1 H1 0.9500 .
C2 C3 1.373(6) .
C2 H2 0.9500 .
C3 C4 1.391(6) .
C3 H3 0.9500 .
C4 C5 1.385(6) .
C4 H4 0.9500 .
C5 C6 1.481(6) .
C6 C6 1.389(8) 2_655
C7 C7 1.423(8) 2_655
C7 C8 1.483(6) .
C8 C9 1.383(6) .
C9 C10 1.401(6) .
C9 H9 0.9500 .
C10 C11 1.382(6) .
C10 H10 0.9500 .
C11 C12 1.378(7) .
C11 H11 0.9500 .
C12 H12 0.9500 .
C13 C14 1.523(6) .
C13 H13A 0.9900 .
C13 H13B 0.9900 .
C14 C15 1.377(6) .
C14 C16 1.399(6) .
C15 C17 1.390(6) .
C15 H15 0.9500 .
C16 C18 1.382(6) .
C16 H16 0.9500 .
C17 C19 1.389(6) .
C17 H17 0.9500 .
C18 C19 1.401(6) .
C18 H18 0.9500 .
C19 C20 1.507(6) .
C20 H20A 0.9900 .
C20 H20B 0.9900 .

loop_
_geom_torsion_atom_site_label_1
_geom_torsion_atom_site_label_2
_geom_torsion_atom_site_label_3
_geom_torsion_atom_site_label_4
_geom_torsion
_geom_torsion_site_symmetry_1
_geom_torsion_site_symmetry_4
O8 P1 O6 Mo2 63.2(3) . .
O7 P1 O6 Mo2 -59.7(3) . .
C13 P1 O6 Mo2 -174.5(3) . .
O8 P1 O7 Mo1 167.6(2) . 7_576
O6 P1 O7 Mo1 -68.7(3) . 7_576
C13 P1 O7 Mo1 43.8(3) . 7_576
O6 P1 O8 Ni1 -171.4(2) . .
O7 P1 O8 Ni1 -48.6(3) . .
C13 P1 O8 Ni1 71.9(3) . .
O13 P2 O11 Mo2 36.0(3) . 1_545
O12 P2 O11 Mo2 -90.8(2) . 1_545
C20 P2 O11 Mo2 152.5(2) . 1_545
O13 P2 O12 Mo2 20.4(3) . 7_566
O11 P2 O12 Mo2 147.0(2) . 7_566
C20 P2 O12 Mo2 -99.0(3) . 7_566
O13 P2 O12 Mo1 -146.26(19) . 7_566
O11 P2 O12 Mo1 -19.7(3) . 7_566
C20 P2 O12 Mo1 94.3(2) . 7_566
O11 P2 O13 Mo1 -36.0(3) . 1_545
O12 P2 O13 Mo1 90.9(2) . 1_545
C20 P2 O13 Mo1 -149.8(2) . 1_545
C5 N1 C1 C2 -1.1(6) . .
Ni1 N1 C1 C2 -168.7(3) . .
N1 C1 C2 C3 3.7(6) . .
C1 C2 C3 C4 -2.3(6) . .
C2 C3 C4 C5 -1.6(6) . .
C1 N1 C5 C4 -3.0(6) . .
Ni1 N1 C5 C4 166.3(3) . .
C1 N1 C5 C6 -179.0(4) . .
Ni1 N1 C5 C6 -9.7(4) . .
C3 C4 C5 N1 4.3(6) . .
C3 C4 C5 C6 180.0(4) . .
C7 N2 C6 C6 -9.9(7) . 2_655
Ni1 N2 C6 C6 158.1(4) . 2_655
C7 N2 C6 C5 171.4(4) . .
Ni1 N2 C6 C5 -20.7(4) . .
N1 C5 C6 N2 19.8(5) . .
C4 C5 C6 N2 -156.2(4) . .
N1 C5 C6 C6 -158.8(5) . 2_655
C4 C5 C6 C6 25.3(8) . 2_655
C6 N2 C7 C7 -11.9(7) . 2_655
Ni1 N2 C7 C7 -179.7(4) . 2_655
C6 N2 C7 C8 163.9(4) . .
Ni1 N2 C7 C8 -3.9(4) . .
C12 N3 C8 C9 -5.4(6) . .
Ni1 N3 C8 C9 163.7(3) . .
C12 N3 C8 C7 -179.9(3) . .
Ni1 N3 C8 C7 -10.8(4) . .
N2 C7 C8 N3 9.6(5) . .
C7 C7 C8 N3 -175.3(5) 2_655 .
N2 C7 C8 C9 -164.8(4) . .
C7 C7 C8 C9 10.3(8) 2_655 .
N3 C8 C9 C10 5.8(6) . .
C7 C8 C9 C10 179.7(4) . .
C8 C9 C10 C11 -0.9(6) . .
C9 C10 C11 C12 -4.0(6) . .
C8 N3 C12 C11 0.2(6) . .
Ni1 N3 C12 C11 -167.6(3) . .
C10 C11 C12 N3 4.6(7) . .
O8 P1 C13 C14 51.1(4) . .
O6 P1 C13 C14 -70.1(3) . .
O7 P1 C13 C14 173.2(3) . .
P1 C13 C14 C15 -132.1(3) . .
P1 C13 C14 C16 47.9(5) . .
C16 C14 C15 C17 -2.7(6) . .
C13 C14 C15 C17 177.3(4) . .
C15 C14 C16 C18 2.4(6) . .
C13 C14 C16 C18 -177.6(4) . .
C14 C15 C17 C19 0.3(6) . .
C14 C16 C18 C19 0.1(6) . .
C15 C17 C19 C18 2.2(6) . .
C15 C17 C19 C20 -176.4(4) . .
C16 C18 C19 C17 -2.4(6) . .
C16 C18 C19 C20 176.2(4) . .
C17 C19 C20 P2 -98.3(4) . .
C18 C19 C20 P2 83.1(4) . .
O13 P2 C20 C19 -65.7(3) . .
O11 P2 C20 C19 175.5(3) . .
O12 P2 C20 C19 56.0(3) . .
